data_7202168
loop_
_publ_author_name
'Piotrkowska, Barbara'
'Wasilewska, Aleksandra'
'Gdaniec, Maria'
'Po\/lo\'nski, Tadeusz'

_publ_section_title
;
 Strong N--H&#x22EF;N hydrogen bonds and weak N--H&#x22EF;S &#xE001; C
 interactions in controlling the structure of the co-crystals of
 dithiooxamide with nitrogen heterocycles
;
_journal_issue 10
_journal_name_full CrystEngComm
_journal_page_first 1421
_journal_paper_doi 10.1039/b806061d
_journal_volume 10
_journal_year 2008
_chemical_formula_moiety 'C14 H8 N2, C2 H4 N2 S2'
_chemical_formula_sum 'C16 H12 N4 S2'
_chemical_formula_weight 324.42
_chemical_name_common 'dithiooxamide - 2,7-diazapyrene (1/1)'
_chemical_name_systematic
;
dithiooxamide - 2,7-diazapyrene (1/1)
;
_space_group_IT_number 2
_symmetry_cell_setting triclinic
_symmetry_space_group_name_Hall '-P 1'
_symmetry_space_group_name_H-M 'P -1'
_atom_sites_solution_hydrogens geom
_atom_sites_solution_primary direct
_atom_sites_solution_secondary difmap
_audit_creation_method SHELXL-97
_cell_angle_alpha 85.341(9)
_cell_angle_beta 79.117(8)
_cell_angle_gamma 83.618(10)
_cell_formula_units_Z 2
_cell_length_a 7.2550(8)
_cell_length_b 8.7786(12)
_cell_length_c 11.8824(11)
_cell_measurement_reflns_used 1879
_cell_measurement_temperature 130(2)
_cell_measurement_theta_max 26
_cell_measurement_theta_min 4
_cell_volume 737.15(15)
_computing_cell_refinement
;
CrysAlis CCD
;
_computing_data_collection
;
CrysAlis CCD (Oxford Diffraction, 2006)
;
_computing_data_reduction
;
CrysAlis RED (Oxford Diffraction, 2006)
;
_computing_molecular_graphics
; Stereochemical Workstation (Siemens, 1989).
Mercury, Version 1.4
(Macrae et al., 2006)
;
_computing_publication_material SHELXL-97
_computing_structure_refinement 'SHELXL-97 (Sheldrick, 1997)'
_computing_structure_solution 'SHELXS-97 (Sheldrick, 1997)'
_diffrn_ambient_temperature 130(2)
_diffrn_measured_fraction_theta_full 0.993
_diffrn_measured_fraction_theta_max 0.993
_diffrn_measurement_device_type 'Kuma KM4CCD \k geometry'
_diffrn_measurement_method '\w scans'
_diffrn_radiation_monochromator graphite
_diffrn_radiation_source 'fine-focus sealed tube'
_diffrn_radiation_type MoK\a
_diffrn_radiation_wavelength 0.71073
_diffrn_reflns_av_R_equivalents 0.0222
_diffrn_reflns_av_sigmaI/netI 0.0296
_diffrn_reflns_limit_h_max 9
_diffrn_reflns_limit_h_min -9
_diffrn_reflns_limit_k_max 10
_diffrn_reflns_limit_k_min -9
_diffrn_reflns_limit_l_max 14
_diffrn_reflns_limit_l_min -14
_diffrn_reflns_number 8492
_diffrn_reflns_theta_full 26.37
_diffrn_reflns_theta_max 26.37
_diffrn_reflns_theta_min 4.09
_diffrn_standards_decay_% 0
_diffrn_standards_number 0
_exptl_absorpt_coefficient_mu 0.362
_exptl_absorpt_correction_T_max 0.981
_exptl_absorpt_correction_T_min 0.864
_exptl_absorpt_correction_type multi-scan
_exptl_absorpt_process_details 'Blessing (1995)'
_exptl_crystal_colour orange
_exptl_crystal_density_diffrn 1.462
_exptl_crystal_density_method 'not measured'
_exptl_crystal_description plate
_exptl_crystal_F_000 336
_exptl_crystal_size_max 0.35
_exptl_crystal_size_mid 0.35
_exptl_crystal_size_min 0.08
_refine_diff_density_max 0.452
_refine_diff_density_min -0.218
_refine_diff_density_rms 0.053
_refine_ls_extinction_method none
_refine_ls_goodness_of_fit_ref 1.075
_refine_ls_hydrogen_treatment mixed
_refine_ls_matrix_type full
_refine_ls_number_parameters 215
_refine_ls_number_reflns 2981
_refine_ls_number_restraints 0
_refine_ls_restrained_S_all 1.075
_refine_ls_R_factor_all 0.0547
_refine_ls_R_factor_gt 0.0370
_refine_ls_shift/su_max 0.001
_refine_ls_shift/su_mean 0.000
_refine_ls_structure_factor_coef Fsqd
_refine_ls_weighting_details 'calc w=1/[\s^2^(Fo^2^)+(0.0585P)^2^P] where P=(Fo^2^+2Fc^2^)/3'
_refine_ls_weighting_scheme calc
_refine_ls_wR_factor_gt 0.0964
_refine_ls_wR_factor_ref 0.1045
_reflns_number_gt 2231
_reflns_number_total 2981
_reflns_threshold_expression I>2\s(I)
_cod_data_source_file b806061d.txt
_cod_data_source_block dtox-3
_cod_database_code 7202168

loop_
_symmetry_equiv_pos_as_xyz
'x, y, z'
'-x, -y, -z'

loop_
_atom_site_label
_atom_site_type_symbol
_atom_site_fract_x
_atom_site_fract_y
_atom_site_fract_z
_atom_site_U_iso_or_equiv
_atom_site_adp_type
_atom_site_occupancy
_atom_site_symmetry_multiplicity
_atom_site_calc_flag
_atom_site_refinement_flags
_atom_site_disorder_assembly
_atom_site_disorder_group
S1A S 0.22479(7) 0.45359(6) 0.09730(4) 0.03224(17) Uani 1 1 d . . .
N3A N 0.4327(2) 0.68612(18) 0.05131(14) 0.0234(4) Uani 1 1 d . . .
H3AA H 0.532(3) 0.724(2) 0.0182(19) 0.038(6) Uiso 1 1 d . . .
H3AB H 0.341(3) 0.742(2) 0.0986(19) 0.039(6) Uiso 1 1 d . . .
C2A C 0.4151(2) 0.5421(2) 0.03790(14) 0.0204(4) Uani 1 1 d . . .
C1D C 0.1996(2) 1.0028(2) 0.25026(16) 0.0272(4) Uani 1 1 d . . .
H1D H 0.2662 1.0645 0.1901 0.033 Uiso 1 1 calc R . .
N1D N 0.1775(2) 0.85920(19) 0.22945(13) 0.0299(4) Uani 1 1 d . . .
C2D C 0.0839(3) 0.7709(2) 0.31348(17) 0.0298(5) Uani 1 1 d . . .
H2D H 0.0665 0.6697 0.2975 0.036 Uiso 1 1 calc R . .
C3D C 0.0102(2) 0.8199(2) 0.42371(16) 0.0249(4) Uani 1 1 d . . .
C4D C -0.0863(3) 0.7247(2) 0.51551(17) 0.0283(5) Uani 1 1 d . . .
H4D H -0.1031 0.6223 0.5022 0.034 Uiso 1 1 calc R . .
C5D C -0.1535(3) 0.7789(2) 0.62078(16) 0.0283(5) Uani 1 1 d . . .
H5D H -0.2170 0.7140 0.6800 0.034 Uiso 1 1 calc R . .
C6D C -0.1301(2) 0.9325(2) 0.64395(15) 0.0238(4) Uani 1 1 d . . .
C7D C 0.0349(2) 0.9715(2) 0.44481(14) 0.0217(4) Uani 1 1 d . . .
S1B S 0.28421(6) 1.03100(5) 0.90907(4) 0.02759(16) Uani 1 1 d . . .
N3B N 0.0485(2) 0.81567(18) 0.94488(14) 0.0234(4) Uani 1 1 d . . .
H3BA H -0.060(3) 0.787(2) 0.9743(18) 0.034(6) Uiso 1 1 d . . .
H3BB H 0.131(3) 0.757(3) 0.8971(19) 0.041(6) Uiso 1 1 d . . .
C2B C 0.0817(2) 0.9547(2) 0.96215(14) 0.0198(4) Uani 1 1 d . . .
C1C C 0.3047(3) 0.4917(2) 0.75089(16) 0.0282(5) Uani 1 1 d . . .
H1C H 0.2622 0.4247 0.8151 0.034 Uiso 1 1 calc R . .
N1C N 0.2725(2) 0.6427(2) 0.76213(14) 0.0319(4) Uani 1 1 d . . .
C2C C 0.3250(3) 0.7389(2) 0.67096(17) 0.0300(5) Uani 1 1 d . . .
H2C H 0.3010 0.8463 0.6800 0.036 Uiso 1 1 calc R . .
C3C C 0.4134(2) 0.6894(2) 0.56307(16) 0.0236(4) Uani 1 1 d . . .
C4C C 0.4675(3) 0.7906(2) 0.46441(17) 0.0285(4) Uani 1 1 d . . .
H4C H 0.4395 0.8983 0.4701 0.034 Uiso 1 1 calc R . .
C5C C 0.5580(3) 0.7356(2) 0.36317(16) 0.0279(5) Uani 1 1 d . . .
H5C H 0.5931 0.8053 0.2992 0.033 Uiso 1 1 calc R . .
C6C C 0.6016(2) 0.5732(2) 0.35115(15) 0.0228(4) Uani 1 1 d . . .
C7C C 0.4527(2) 0.5292(2) 0.55334(14) 0.0203(4) Uani 1 1 d . . .

loop_
_atom_site_aniso_label
_atom_site_aniso_U_11
_atom_site_aniso_U_22
_atom_site_aniso_U_33
_atom_site_aniso_U_23
_atom_site_aniso_U_13
_atom_site_aniso_U_12
S1A 0.0275(3) 0.0297(3) 0.0364(3) -0.0097(2) 0.0107(2) -0.0122(2)
N3A 0.0223(8) 0.0213(9) 0.0247(9) -0.0038(7) 0.0033(7) -0.0045(7)
C2A 0.0221(9) 0.0229(10) 0.0166(9) -0.0012(7) -0.0032(7) -0.0046(7)
C1D 0.0211(9) 0.0388(12) 0.0210(10) -0.0016(9) -0.0036(7) 0.0001(8)
N1D 0.0244(8) 0.0384(10) 0.0264(9) -0.0079(8) -0.0030(7) 0.0009(7)
C2D 0.0261(10) 0.0336(11) 0.0304(11) -0.0112(9) -0.0040(8) -0.0016(9)
C3D 0.0188(9) 0.0303(11) 0.0260(10) -0.0042(8) -0.0049(7) -0.0013(8)
C4D 0.0261(10) 0.0262(11) 0.0338(12) -0.0051(9) -0.0076(8) -0.0019(8)
C5D 0.0226(9) 0.0339(12) 0.0272(11) 0.0033(9) -0.0034(8) -0.0032(8)
C6D 0.0175(9) 0.0320(11) 0.0214(10) -0.0008(8) -0.0044(7) 0.0011(8)
C7D 0.0150(8) 0.0306(11) 0.0196(9) -0.0038(8) -0.0052(7) 0.0020(7)
S1B 0.0229(3) 0.0267(3) 0.0302(3) -0.0045(2) 0.0072(2) -0.0083(2)
N3B 0.0215(8) 0.0230(9) 0.0245(9) -0.0067(7) 0.0027(7) -0.0045(7)
C2B 0.0210(9) 0.0230(10) 0.0152(9) -0.0003(7) -0.0028(7) -0.0028(7)
C1C 0.0233(10) 0.0400(12) 0.0216(10) -0.0034(9) -0.0025(8) -0.0060(9)
N1C 0.0278(9) 0.0430(11) 0.0252(9) -0.0105(8) -0.0024(7) -0.0034(8)
C2C 0.0259(10) 0.0311(11) 0.0344(12) -0.0121(9) -0.0059(8) 0.0002(8)
C3C 0.0193(9) 0.0257(10) 0.0268(10) -0.0046(8) -0.0055(7) -0.0024(7)
C4C 0.0269(10) 0.0210(10) 0.0387(12) -0.0024(9) -0.0093(9) -0.0016(8)
C5C 0.0270(10) 0.0306(11) 0.0272(11) 0.0039(9) -0.0080(8) -0.0063(8)
C6C 0.0181(9) 0.0294(10) 0.0216(10) -0.0028(8) -0.0040(7) -0.0041(8)
C7C 0.0145(8) 0.0263(10) 0.0210(10) -0.0045(8) -0.0041(7) -0.0029(7)

loop_
_atom_type_symbol
_atom_type_description
_atom_type_scat_dispersion_real
_atom_type_scat_dispersion_imag
_atom_type_scat_source
C C 0.0033 0.0016 'International Tables Vol C Tables 4.2.6.8 and 6.1.1.4'
H H 0.0000 0.0000 'International Tables Vol C Tables 4.2.6.8 and 6.1.1.4'
N N 0.0061 0.0033 'International Tables Vol C Tables 4.2.6.8 and 6.1.1.4'
S S 0.1246 0.1234 'International Tables Vol C Tables 4.2.6.8 and 6.1.1.4'

loop_
_geom_angle_atom_site_label_1
_geom_angle_atom_site_label_2
_geom_angle_atom_site_label_3
_geom_angle
_geom_angle_site_symmetry_1
_geom_angle_site_symmetry_3
_geom_angle_publ_flag
C2A N3A H3AA 118.9(15) . . ?
C2A N3A H3AB 119.9(14) . . ?
H3AA N3A H3AB 121(2) . . ?
N3A C2A C2A 114.84(19) . 2_665 ?
N3A C2A S1A 123.67(14) . . ?
C2A C2A S1A 121.49(17) 2_665 . ?
N1D C1D C6D 123.67(17) . 2_576 ?
N1D C1D H1D 118.2 . . ?
C6D C1D H1D 118.2 2_576 . ?
C1D N1D C2D 118.82(16) . . ?
N1D C2D C3D 123.47(18) . . ?
N1D C2D H2D 118.3 . . ?
C3D C2D H2D 118.3 . . ?
C2D C3D C7D 117.20(16) . . ?
C2D C3D C4D 123.95(18) . . ?
C7D C3D C4D 118.85(17) . . ?
C5D C4D C3D 121.06(18) . . ?
C5D C4D H4D 119.5 . . ?
C3D C4D H4D 119.5 . . ?
C4D C5D C6D 120.98(17) . . ?
C4D C5D H5D 119.5 . . ?
C6D C5D H5D 119.5 . . ?
C1D C6D C7D 116.82(17) 2_576 2_576 ?
C1D C6D C5D 124.05(17) 2_576 . ?
C7D C6D C5D 119.11(16) 2_576 . ?
C3D C7D C6D 120.00(16) . 2_576 ?
C3D C7D C7D 120.2(2) . 2_576 ?
C6D C7D C7D 119.8(2) 2_576 2_576 ?
C2B N3B H3BA 117.7(14) . . ?
C2B N3B H3BB 120.8(14) . . ?
H3BA N3B H3BB 121(2) . . ?
N3B C2B C2B 114.36(19) . 2_577 ?
N3B C2B S1B 124.32(14) . . ?
C2B C2B S1B 121.32(17) 2_577 . ?
N1C C1C C6C 123.27(17) . 2_666 ?
N1C C1C H1C 118.4 . . ?
C6C C1C H1C 118.4 2_666 . ?
C1C N1C C2C 119.11(17) . . ?
N1C C2C C3C 123.39(18) . . ?
N1C C2C H2C 118.3 . . ?
C3C C2C H2C 118.3 . . ?
C2C C3C C7C 116.93(16) . . ?
C2C C3C C4C 124.06(17) . . ?
C7C C3C C4C 119.00(16) . . ?
C5C C4C C3C 121.23(17) . . ?
C5C C4C H4C 119.4 . . ?
C3C C4C H4C 119.4 . . ?
C4C C5C C6C 120.96(17) . . ?
C4C C5C H5C 119.5 . . ?
C6C C5C H5C 119.5 . . ?
C1C C6C C7C 117.07(17) 2_666 2_666 ?
C1C C6C C5C 123.99(17) 2_666 . ?
C7C C6C C5C 118.94(16) 2_666 . ?
C3C C7C C6C 120.14(16) . 2_666 ?
C3C C7C C7C 119.9(2) . 2_666 ?
C6C C7C C7C 119.9(2) 2_666 2_666 ?

loop_
_geom_bond_atom_site_label_1
_geom_bond_atom_site_label_2
_geom_bond_distance
_geom_bond_site_symmetry_2
_geom_bond_publ_flag
S1A C2A 1.6704(17) . ?
N3A C2A 1.310(2) . ?
N3A H3AA 0.85(2) . ?
N3A H3AB 0.91(2) . ?
C2A C2A 1.537(3) 2_665 ?
C1D N1D 1.337(2) . ?
C1D C6D 1.404(3) 2_576 ?
C1D H1D 0.9500 . ?
N1D C2D 1.340(2) . ?
C2D C3D 1.401(2) . ?
C2D H2D 0.9500 . ?
C3D C7D 1.412(3) . ?
C3D C4D 1.439(2) . ?
C4D C5D 1.358(3) . ?
C4D H4D 0.9500 . ?
C5D C6D 1.433(3) . ?
C5D H5D 0.9500 . ?
C6D C7D 1.417(2) 2_576 ?
C7D C7D 1.423(3) 2_576 ?
S1B C2B 1.6749(17) . ?
N3B C2B 1.309(2) . ?
N3B H3BA 0.85(2) . ?
N3B H3BB 0.89(2) . ?
C2B C2B 1.534(3) 2_577 ?
C1C N1C 1.333(3) . ?
C1C C6C 1.404(3) 2_666 ?
C1C H1C 0.9500 . ?
N1C C2C 1.341(2) . ?
C2C C3C 1.401(3) . ?
C2C H2C 0.9500 . ?
C3C C7C 1.413(2) . ?
C3C C4C 1.433(2) . ?
C4C C5C 1.355(3) . ?
C4C H4C 0.9500 . ?
C5C C6C 1.438(3) . ?
C5C H5C 0.9500 . ?
C6C C7C 1.413(2) 2_666 ?
C7C C7C 1.428(3) 2_666 ?

loop_
_geom_hbond_atom_site_label_D
_geom_hbond_atom_site_label_H
_geom_hbond_atom_site_label_A
_geom_hbond_distance_DH
_geom_hbond_distance_HA
_geom_hbond_distance_DA
_geom_hbond_angle_DHA
_geom_hbond_site_symmetry_A
N3A H3AA S1A 0.85(2) 2.50(2) 2.9690(17) 115.9(18) 2_665
N3A H3AA S1B 0.85(2) 2.92(2) 3.5065(17) 128.6(18) 2_676
N3A H3AB N1D 0.91(2) 2.04(2) 2.938(2) 167(2) .
N3B H3BA S1B 0.85(2) 2.46(2) 2.9540(18) 117.7(17) 2_577
N3B H3BB N1C 0.89(2) 2.01(2) 2.884(2) 166(2) .
C5D H5D S1A 0.95 2.92 3.7582(19) 148.4 2_566
N3B H3BA S1A 0.85(2) 2.80(2) 3.3734(17) 125.6(17) 2_566
C5C H5C S1B 0.95 2.80 3.7445(19) 171 2_676
